data_7218799
loop_
_publ_author_name
'Wan, Chong-Qing'
'Sun, Xiao-Li'
'Li, Ai-Min'
'Sun, Xin-Zhan'
'Lee, Hung Kay'
'Han, Hong-Liang'
'Che, Guang-Bo'

_publ_section_title
;
 A series of silver(i) coordination polymers of a new linear
 4-((pyridin-4-ylthio)methyl)pyridine ligand: the role of organic and
 inorganic anions
;
_journal_issue 4
_journal_name_full CrystEngComm
_journal_page_first 797
_journal_paper_doi 10.1039/C4CE02029D
_journal_volume 17
_journal_year 2015
_chemical_formula_sum 'C18 H16 Ag N2 O3 S'
_chemical_formula_weight 448.26
_chemical_name_systematic
;
 ?
;
_space_group_crystal_system monoclinic
_space_group_IT_number 15
_space_group_name_Hall '-C 2yc'
_space_group_name_H-M_alt 'C 1 2/c 1'
_symmetry_space_group_name_Hall '-C 2yc'
_symmetry_space_group_name_H-M 'C 1 2/c 1'
_atom_sites_solution_hydrogens mixed
_audit_creation_method SHELXL-2014
_cell_angle_alpha 90
_cell_angle_beta 130.057(3)
_cell_angle_gamma 90
_cell_formula_units_Z 8
_cell_length_a 26.2359(13)
_cell_length_b 9.2864(5)
_cell_length_c 17.9373(9)
_cell_measurement_temperature 296(2)
_cell_volume 3345.0(3)
_computing_structure_refinement 'SHELXL-2014 (Sheldrick, 2014)'
_diffrn_ambient_temperature 296(2)
_diffrn_measured_fraction_theta_full 0.998
_diffrn_measured_fraction_theta_max 0.998
_diffrn_radiation_type MoK\a
_diffrn_radiation_wavelength 0.71073
_diffrn_reflns_av_R_equivalents 0.0515
_diffrn_reflns_av_unetI/netI 0.0339
_diffrn_reflns_Laue_measured_fraction_full 0.998
_diffrn_reflns_Laue_measured_fraction_max 0.998
_diffrn_reflns_limit_h_max 31
_diffrn_reflns_limit_h_min -31
_diffrn_reflns_limit_k_max 11
_diffrn_reflns_limit_k_min -11
_diffrn_reflns_limit_l_max 21
_diffrn_reflns_limit_l_min -21
_diffrn_reflns_number 19693
_diffrn_reflns_point_group_measured_fraction_full 0.998
_diffrn_reflns_point_group_measured_fraction_max 0.998
_diffrn_reflns_theta_full 25.242
_diffrn_reflns_theta_max 25.249
_diffrn_reflns_theta_min 2.416
_exptl_absorpt_coefficient_mu 1.350
_exptl_absorpt_correction_T_max 0.7456
_exptl_absorpt_correction_T_min 0.6439
_exptl_absorpt_correction_type multi-scan
_exptl_absorpt_process_details SADABS
_exptl_crystal_colour Colorless
_exptl_crystal_density_diffrn 1.780
_exptl_crystal_description Block
_exptl_crystal_F_000 1800
_exptl_crystal_size_max 0.30
_exptl_crystal_size_mid 0.20
_exptl_crystal_size_min 0.17
_refine_diff_density_max 0.347
_refine_diff_density_min -0.529
_refine_diff_density_rms 0.069
_refine_ls_extinction_method none
_refine_ls_goodness_of_fit_ref 1.057
_refine_ls_hydrogen_treatment constr
_refine_ls_matrix_type full
_refine_ls_number_parameters 233
_refine_ls_number_reflns 3025
_refine_ls_number_restraints 6
_refine_ls_restrained_S_all 1.058
_refine_ls_R_factor_all 0.0569
_refine_ls_R_factor_gt 0.0366
_refine_ls_shift/su_max 0.001
_refine_ls_shift/su_mean 0.000
_refine_ls_structure_factor_coef Fsqd
_refine_ls_weighting_details 'w=1/[\s^2^(Fo^2^)+(0.0413P)^2^+3.6232P] where P=(Fo^2^+2Fc^2^)/3'
_refine_ls_weighting_scheme calc
_refine_ls_wR_factor_gt 0.0837
_refine_ls_wR_factor_ref 0.0927
_reflns_Friedel_coverage 0.000
_reflns_number_gt 2232
_reflns_number_total 3025
_reflns_threshold_expression 'I > 2\s(I)'
_cod_data_source_file c4ce02029d2.cif
_cod_data_source_block CCDC999954
_cod_depositor_comments
;
The following automatic conversions were performed:

'_exptl_absorpt_correction_type' value 'Multi-SCAN' changed to
'multi-scan' according to
/usr/data/users/saulius/crontab/automatic-downloads/rss-feeds/RSC/lib/dictionaries/cif_core.dic
dictionary named 'cif_core.dic' version 2.4.2 from 2011-04-26.

Automatic conversion script
Id: cif_fix_values 2827 2014-09-09 07:05:25Z andrius 

 Adding full bibliography for 7218794--7218803.cif.
;
_cod_database_code 7218799
_shelx_space_group_comment
;
The symmetry employed for this shelxl refinement is uniquely defined
by the following loop, which should always be used as a source of
symmetry information in preference to the above space-group names.
They are only intended as comments.
;
_shelxl_version_number 2014-3

loop_
_space_group_symop_operation_xyz
'x, y, z'
'-x, y, -z+1/2'
'x+1/2, y+1/2, z'
'-x+1/2, y+1/2, -z+1/2'
'-x, -y, -z'
'x, -y, z-1/2'
'-x+1/2, -y+1/2, -z'
'x+1/2, -y+1/2, z-1/2'

loop_
_atom_site_label
_atom_site_type_symbol
_atom_site_fract_x
_atom_site_fract_y
_atom_site_fract_z
_atom_site_U_iso_or_equiv
_atom_site_adp_type
_atom_site_occupancy
_atom_site_site_symmetry_order
_atom_site_calc_flag
_atom_site_refinement_flags_posn
_atom_site_refinement_flags_adp
_atom_site_refinement_flags_occupancy
_atom_site_disorder_assembly
_atom_site_disorder_group
Ag1 Ag 0.71673(2) 0.34012(4) 0.15544(3) 0.06114(16) Uani 1 1 d . . . . .
S1 S 0.4740(3) 0.6560(4) 0.1233(5) 0.0528(10) Uani 0.485(5) 1 d D . P A 1
C6 C 0.4157(13) 0.5271(19) 0.107(3) 0.0596(10) Uani 0.485(5) 1 d D . P A 1
H6A H 0.3910 0.4816 0.0435 0.071 Uiso 0.485(5) 1 calc R U P A 1
H6B H 0.4398 0.4527 0.1562 0.071 Uiso 0.485(5) 1 calc R U P A 1
C6' C 0.4757(11) 0.6246(18) 0.120(2) 0.0528(10) Uani 0.515(5) 1 d D . P A 2
H6'A H 0.4509 0.6894 0.0641 0.063 Uiso 0.515(5) 1 calc R U P A 2
H6'B H 0.4961 0.6817 0.1778 0.063 Uiso 0.515(5) 1 calc R U P A 2
S1' S 0.4188(3) 0.4974(4) 0.1075(6) 0.0596(10) Uani 0.515(5) 1 d D . P A 2
N1 N 0.62956(15) 0.4239(4) 0.1339(2) 0.0460(8) Uani 1 1 d . . . . .
N2 N 0.27947(15) 0.7372(4) 0.1303(2) 0.0476(8) Uani 1 1 d . . . . .
O1 O 0.79057(13) 0.3582(3) 0.3355(2) 0.0531(7) Uani 1 1 d . . . . .
O2 O 0.86007(16) 0.5050(3) 0.3428(2) 0.0701(9) Uani 1 1 d . . . . .
C1 C 0.58649(19) 0.3453(4) 0.1330(3) 0.0472(10) Uani 1 1 d . . . . .
H1A H 0.5906 0.2456 0.1357 0.057 Uiso 1 1 calc R U . . .
C2 C 0.53644(19) 0.4046(4) 0.1283(3) 0.0446(9) Uani 1 1 d . . . . .
H2A H 0.5073 0.3455 0.1272 0.053 Uiso 1 1 calc R U . . .
C3 C 0.52975(17) 0.5522(4) 0.1254(3) 0.0385(9) Uani 1 1 d D . . . .
C4 C 0.5745(2) 0.6339(4) 0.1268(3) 0.0490(10) Uani 1 1 d . . . . .
H4A H 0.5717 0.7339 0.1247 0.059 Uiso 1 1 calc R U . . .
C5 C 0.6228(2) 0.5670(5) 0.1314(3) 0.0527(11) Uani 1 1 d . . . . .
H5A H 0.6525 0.6239 0.1328 0.063 Uiso 1 1 calc R U . . .
C7 C 0.36738(18) 0.6031(4) 0.1143(3) 0.0422(9) Uani 1 1 d D . . . .
C8 C 0.3244(2) 0.5238(4) 0.1178(3) 0.0518(11) Uani 1 1 d . . . . .
H8A H 0.3241 0.4238 0.1147 0.062 Uiso 1 1 calc R U . . .
C9 C 0.2824(2) 0.5934(5) 0.1259(3) 0.0568(11) Uani 1 1 d . . . . .
H9A H 0.2540 0.5380 0.1286 0.068 Uiso 1 1 calc R U . . .
C10 C 0.3199(2) 0.8127(4) 0.1246(3) 0.0505(11) Uani 1 1 d . . . . .
H10A H 0.3181 0.9126 0.1255 0.061 Uiso 1 1 calc R U . . .
C11 C 0.36457(19) 0.7503(4) 0.1173(3) 0.0469(10) Uani 1 1 d . . . . .
H11A H 0.3923 0.8077 0.1145 0.056 Uiso 1 1 calc R U . . .
C12 C 0.8427(2) 0.4320(4) 0.3809(3) 0.0462(10) Uani 1 1 d . . . . .
C13 C 0.88881(18) 0.4265(4) 0.4907(3) 0.0394(9) Uani 1 1 d . . . . .
C14 C 0.95361(19) 0.4792(4) 0.5464(3) 0.0465(10) Uani 1 1 d . . . . .
H14A H 0.9677 0.5192 0.5147 0.056 Uiso 1 1 calc R U . . .
C15 C 0.99729(19) 0.4743(4) 0.6460(3) 0.0449(10) Uani 1 1 d . . . . .
H15A H 1.0408 0.5065 0.6805 0.054 Uiso 1 1 calc R U . . .
C16 C 0.97689(18) 0.4207(4) 0.6963(3) 0.0403(9) Uani 1 1 d . . . . .
C17 C 0.91125(19) 0.3708(4) 0.6403(3) 0.0441(10) Uani 1 1 d . . . . .
H17A H 0.8961 0.3367 0.6718 0.053 Uiso 1 1 calc R U . . .
C18 C 0.86856(19) 0.3708(4) 0.5403(3) 0.0433(9) Uani 1 1 d . . . . .
H18A H 0.8259 0.3334 0.5053 0.052 Uiso 1 1 calc R U . . .
O1W O 0.77399(18) 0.6207(4) 0.1562(3) 0.0833(11) Uani 1 1 d . . . . .
H1WA H 0.7761 0.7164 0.1582 0.125 Uiso 1 1 d R U . . .
H1WB H 0.7858 0.5923 0.2128 0.125 Uiso 1 1 d R U . . .

loop_
_atom_site_aniso_label
_atom_site_aniso_U_11
_atom_site_aniso_U_22
_atom_site_aniso_U_33
_atom_site_aniso_U_23
_atom_site_aniso_U_13
_atom_site_aniso_U_12
Ag1 0.0493(2) 0.0777(3) 0.0718(3) -0.00150(19) 0.0459(2) 0.01053(16)
S1 0.0550(12) 0.039(2) 0.0866(17) -0.003(2) 0.0558(12) 0.0030(16)
C6 0.0653(13) 0.038(2) 0.1082(18) -0.007(2) 0.0705(13) -0.0020(16)
C6' 0.0550(12) 0.039(2) 0.0866(17) -0.003(2) 0.0558(12) 0.0030(16)
S1' 0.0653(13) 0.038(2) 0.1082(18) -0.007(2) 0.0705(13) -0.0020(16)
N1 0.0388(18) 0.048(2) 0.058(2) -0.0048(16) 0.0342(18) -0.0004(14)
N2 0.0428(19) 0.051(2) 0.059(2) -0.0002(17) 0.0373(18) 0.0038(15)
O1 0.0498(17) 0.0539(19) 0.0536(19) -0.0066(14) 0.0323(15) -0.0058(14)
O2 0.074(2) 0.074(2) 0.062(2) 0.0109(17) 0.0430(19) -0.0113(17)
C1 0.050(2) 0.035(2) 0.065(3) 0.0000(19) 0.041(2) 0.0039(18)
C2 0.049(2) 0.033(2) 0.066(3) 0.0005(19) 0.043(2) -0.0016(17)
C3 0.041(2) 0.036(2) 0.045(2) -0.0009(17) 0.0302(19) 0.0033(16)
C4 0.056(3) 0.032(2) 0.071(3) -0.0011(19) 0.047(2) -0.0006(17)
C5 0.054(3) 0.045(3) 0.076(3) -0.005(2) 0.049(3) -0.0102(19)
C7 0.042(2) 0.039(2) 0.053(3) -0.0031(18) 0.034(2) 0.0016(17)
C8 0.055(2) 0.032(2) 0.081(3) -0.005(2) 0.049(2) -0.0031(18)
C9 0.048(2) 0.061(3) 0.071(3) -0.005(2) 0.043(2) -0.012(2)
C10 0.054(2) 0.039(3) 0.070(3) -0.001(2) 0.045(2) 0.0045(18)
C11 0.053(2) 0.031(2) 0.072(3) 0.0012(19) 0.047(2) 0.0013(17)
C12 0.049(2) 0.036(2) 0.061(3) 0.0018(19) 0.039(2) 0.0067(18)
C13 0.042(2) 0.027(2) 0.053(3) 0.0026(17) 0.033(2) 0.0071(15)
C14 0.051(2) 0.041(2) 0.061(3) 0.000(2) 0.042(2) -0.0005(18)
C15 0.040(2) 0.042(2) 0.058(3) -0.0024(19) 0.034(2) -0.0016(17)
C16 0.044(2) 0.027(2) 0.054(2) -0.0001(16) 0.033(2) 0.0024(15)
C17 0.049(2) 0.031(2) 0.063(3) 0.0009(18) 0.041(2) -0.0050(16)
C18 0.043(2) 0.033(2) 0.050(3) -0.0022(17) 0.028(2) -0.0008(16)
O1W 0.106(3) 0.076(2) 0.079(3) 0.0090(19) 0.064(2) 0.031(2)

loop_
_atom_type_symbol
_atom_type_description
_atom_type_scat_dispersion_real
_atom_type_scat_dispersion_imag
_atom_type_scat_source
C C 0.0033 0.0016 'International Tables Vol C Tables 4.2.6.8 and 6.1.1.4'
H H 0.0000 0.0000 'International Tables Vol C Tables 4.2.6.8 and 6.1.1.4'
N N 0.0061 0.0033 'International Tables Vol C Tables 4.2.6.8 and 6.1.1.4'
O O 0.0106 0.0060 'International Tables Vol C Tables 4.2.6.8 and 6.1.1.4'
S S 0.1246 0.1234 'International Tables Vol C Tables 4.2.6.8 and 6.1.1.4'
Ag Ag -0.8971 1.1015 'International Tables Vol C Tables 4.2.6.8 and 6.1.1.4'

loop_
_geom_angle_atom_site_label_1
_geom_angle_atom_site_label_2
_geom_angle_atom_site_label_3
_geom_angle
_geom_angle_site_symmetry_1
_geom_angle_site_symmetry_3
N2 Ag1 N1 162.38(12) 3_545 .
N2 Ag1 O1 103.72(11) 3_545 .
N1 Ag1 O1 93.26(11) . .
C3 S1 C6 104.4(5) . .
C7 C6 S1 110.0(10) . .
C7 C6 H6A 109.7 . .
S1 C6 H6A 109.7 . .
C7 C6 H6B 109.7 . .
S1 C6 H6B 109.7 . .
H6A C6 H6B 108.2 . .
C3 C6' S1' 112.6(9) . .
C3 C6' H6'A 109.1 . .
S1' C6' H6'A 109.1 . .
C3 C6' H6'B 109.1 . .
S1' C6' H6'B 109.1 . .
H6'A C6' H6'B 107.8 . .
C7 S1' C6' 104.0(5) . .
C1 N1 C5 116.7(3) . .
C1 N1 Ag1 125.7(3) . .
C5 N1 Ag1 117.2(2) . .
C10 N2 C9 116.3(3) . .
C10 N2 Ag1 121.9(3) . 3_455
C9 N2 Ag1 121.7(2) . 3_455
C12 O1 Ag1 119.6(3) . .
N1 C1 C2 123.3(4) . .
N1 C1 H1A 118.4 . .
C2 C1 H1A 118.4 . .
C1 C2 C3 119.5(3) . .
C1 C2 H2A 120.2 . .
C3 C2 H2A 120.2 . .
C2 C3 C4 117.3(3) . .
C2 C3 C6' 122.4(7) . .
C4 C3 C6' 120.3(7) . .
C2 C3 S1 129.7(3) . .
C4 C3 S1 112.9(3) . .
C5 C4 C3 119.6(4) . .
C5 C4 H4A 120.2 . .
C3 C4 H4A 120.2 . .
N1 C5 C4 123.5(3) . .
N1 C5 H5A 118.2 . .
C4 C5 H5A 118.2 . .
C11 C7 C8 117.6(3) . .
C11 C7 C6 122.1(7) . .
C8 C7 C6 120.3(7) . .
C11 C7 S1' 129.1(3) . .
C8 C7 S1' 113.3(3) . .
C9 C8 C7 119.4(4) . .
C9 C8 H8A 120.3 . .
C7 C8 H8A 120.3 . .
N2 C9 C8 123.9(4) . .
N2 C9 H9A 118.1 . .
C8 C9 H9A 118.1 . .
N2 C10 C11 123.5(4) . .
N2 C10 H10A 118.3 . .
C11 C10 H10A 118.3 . .
C7 C11 C10 119.3(3) . .
C7 C11 H11A 120.3 . .
C10 C11 H11A 120.3 . .
O2 C12 O1 125.1(4) . .
O2 C12 C13 117.9(4) . .
O1 C12 C13 116.9(3) . .
C14 C13 C18 117.5(4) . .
C14 C13 C12 120.5(3) . .
C18 C13 C12 122.0(3) . .
C15 C14 C13 122.3(4) . .
C15 C14 H14A 118.8 . .
C13 C14 H14A 118.8 . .
C14 C15 C16 120.4(3) . .
C14 C15 H15A 119.8 . .
C16 C15 H15A 119.8 . .
C15 C16 C17 117.2(4) . .
C15 C16 C16 120.4(4) . 2_756
C17 C16 C16 122.3(4) . 2_756
C18 C17 C16 121.9(4) . .
C18 C17 H17A 119.0 . .
C16 C17 H17A 119.0 . .
C17 C18 C13 120.5(4) . .
C17 C18 H18A 119.7 . .
C13 C18 H18A 119.7 . .
H1WA O1W H1WB 106.4 . .

loop_
_geom_bond_atom_site_label_1
_geom_bond_atom_site_label_2
_geom_bond_distance
_geom_bond_site_symmetry_2
Ag1 N2 2.186(3) 3_545
Ag1 N1 2.202(3) .
Ag1 O1 2.482(3) .
S1 C3 1.731(5) .
S1 C6 1.811(16) .
C6 C7 1.531(15) .
C6 H6A 0.9700 .
C6 H6B 0.9700 .
C6' C3 1.511(14) .
C6' S1' 1.805(15) .
C6' H6'A 0.9700 .
C6' H6'B 0.9700 .
S1' C7 1.734(5) .
N1 C1 1.337(5) .
N1 C5 1.337(5) .
N2 C10 1.329(5) .
N2 C9 1.342(5) .
N2 Ag1 2.186(3) 3_455
O1 C12 1.254(4) .
O2 C12 1.240(5) .
C1 C2 1.376(5) .
C1 H1A 0.9300 .
C2 C3 1.379(5) .
C2 H2A 0.9300 .
C3 C4 1.384(5) .
C4 C5 1.366(5) .
C4 H4A 0.9300 .
C5 H5A 0.9300 .
C7 C11 1.372(5) .
C7 C8 1.383(5) .
C8 C9 1.365(5) .
C8 H8A 0.9300 .
C9 H9A 0.9300 .
C10 C11 1.387(5) .
C10 H10A 0.9300 .
C11 H11A 0.9300 .
C12 C13 1.509(6) .
C13 C14 1.393(5) .
C13 C18 1.396(5) .
C14 C15 1.368(5) .
C14 H14A 0.9300 .
C15 C16 1.404(5) .
C15 H15A 0.9300 .
C16 C17 1.401(5) .
C16 C16 1.474(8) 2_756
C17 C18 1.374(5) .
C17 H17A 0.9300 .
C18 H18A 0.9300 .
O1W H1WA 0.8899 .
O1W H1WB 0.8900 .

loop_
_geom_torsion_atom_site_label_1
_geom_torsion_atom_site_label_2
_geom_torsion_atom_site_label_3
_geom_torsion_atom_site_label_4
_geom_torsion
_geom_torsion_site_symmetry_1
_geom_torsion_site_symmetry_4
C3 S1_a C6_a C7 174.1(16) . .
C3 C6' S1' C7 174.4(15) . .
C5 N1 C1 C2 0.9(6) . .
Ag1 N1 C1 C2 173.7(3) . .
N1 C1 C2 C3 -0.7(7) . .
C1 C2 C3 C4 0.3(6) . .
C1 C2 C3 C6' 179.6(15) . .
C1 C2 C3 S1 -177.7(5) . .
S1' C6' C3 C2 -5(2) . .
S1' C6' C3 C4 174.8(10) . .
S1' C6' C3 S1 -169(12) . .
C6 S1 C3 C2 -8.6(13) . .
C6 S1 C3 C4 173.3(12) . .
C6 S1 C3 C6' 9(11) . .
C2 C3 C4 C5 -0.2(6) . .
C6' C3 C4 C5 -179.5(15) . .
S1 C3 C4 C5 178.1(4) . .
C1 N1 C5 C4 -0.8(6) . .
Ag1 N1 C5 C4 -174.2(3) . .
C3 C4 C5 N1 0.5(7) . .
S1 C6 C7 C11 9(3) . .
S1 C6 C7 C8 -170.8(10) . .
S1 C6 C7 S1' -165(15) . .
C6' S1' C7 C11 6.4(13) . .
C6' S1' C7 C8 -172.9(11) . .
C6' S1' C7 C6 13(13) . .
C11 C7 C8 C9 -1.2(6) . .
C6 C7 C8 C9 179.1(16) . .
S1' C7 C8 C9 178.2(4) . .
C10 N2 C9 C8 1.1(6) . .
Ag1 N2 C9 C8 -174.8(3) 3_455 .
C7 C8 C9 N2 0.4(7) . .
C9 N2 C10 C11 -1.8(6) . .
Ag1 N2 C10 C11 174.1(3) 3_455 .
C8 C7 C11 C10 0.6(6) . .
C6 C7 C11 C10 -179.7(16) . .
S1' C7 C11 C10 -178.8(5) . .
N2 C10 C11 C7 1.0(7) . .
Ag1 O1 C12 O2 3.7(5) . .
Ag1 O1 C12 C13 -174.1(2) . .
O2 C12 C13 C14 -11.7(5) . .
O1 C12 C13 C14 166.2(3) . .
O2 C12 C13 C18 167.6(4) . .
O1 C12 C13 C18 -14.5(5) . .
C18 C13 C14 C15 1.7(5) . .
C12 C13 C14 C15 -178.9(3) . .
C13 C14 C15 C16 -2.9(6) . .
C14 C15 C16 C17 1.3(5) . .
C14 C15 C16 C16 -177.5(3) . 2_756
C15 C16 C17 C18 1.3(5) . .
C16 C16 C17 C18 -179.8(3) 2_756 .
C16 C17 C18 C13 -2.5(5) . .
C14 C13 C18 C17 1.0(5) . .
C12 C13 C18 C17 -178.3(3) . .
